data_2107377
loop_
_publ_author_name
'Thurn, H.'
'Krebs, H.'

_publ_section_title
;
 Ueber Struktur und Eigenschaften der Halbmetalle. XXII. Die
 Kristallstruktur des Hittorfschen Phosphors
;
_journal_name_full 'Acta Crystallographica B (24,1968-38,1982)'
_journal_page_first 125
_journal_page_last 135
_journal_volume 25
_journal_year 1969
_chemical_formula_sum P
_space_group_IT_number 13
_symmetry_space_group_name_Hall '-P 2yc'
_symmetry_space_group_name_H-M 'P 1 2/c 1'
_cell_angle_alpha 90
_cell_angle_beta 106.1
_cell_angle_gamma 90
_cell_formula_units_Z 84
_cell_length_a 9.21
_cell_length_b 9.15
_cell_length_c 22.6
_cell_volume 1829.838
_citation_journal_id_ASTM ACBCAR
_cod_data_source_file Thurn_ACBCAR_1969_1260.cif
_cod_data_source_block P1
_cod_original_formula_sum P1
_cod_database_code 2107377

loop_
_symmetry_equiv_pos_as_xyz
x,y,z
-x,y,-z+1/2
-x,-y,-z
x,-y,z-1/2

loop_
_atom_site_label
_atom_site_type_symbol
_atom_site_fract_x
_atom_site_fract_y
_atom_site_fract_z
_atom_site_occupancy
_atom_site_U_iso_or_equiv
P16 P -0.74959 -0.59445 0.0442 1 0.0
P2 P 0.17387 0.03262 0.11695 1 0.0
P12 P -0.2514 -0.09081 0.04464 1 0.0
P19 P -0.40394 -0.17616 0.1694 1 0.0
P14 P -0.49167 -0.35276 0.03304 1 0.0
P20 P -0.58144 -0.35419 0.16732 1 0.0
P11 P -0.21153 0.13878 0.07346 1 0.0
P4 P 0.05014 -0.05231 0.18035 1 0.0
P17 P 0.146 0.38905 0.17219 1 0.0
P1 P 0.30089 0.20127 0.18147 1 0.0
P8 P -0.57576 -0.72259 0.11672 1 0.0
P6 P -0.31537 -0.48468 0.10402 1 0.0
P13 P -0.46426 -0.12736 0.06842 1 0.0
P18 P -0.13962 0.10055 0.17357 1 0.0
P7 P -0.43399 -0.55068 0.17224 1 0.0
P3 P -0.07589 -0.21901 0.11634 1 0.0
P5 P -0.20537 -0.32128 0.1738 1 0.0
P10 P -0.00092 0.15881 0.04497 1 0.0
P15 P -0.69485 -0.36285 0.06617 1 0.0
P21 P -0.05418 0.32296 0.2006 1 0.0
P9 P 0.0412 0.39067 0.07245 1 0.0
